data_4117564
loop_
_publ_author_name
'Brent E. Dial'
'Perry J. Pellechia'
'Mark D. Smith'
'Ken D. Shimizu'

_publ_section_title
;
 Proton Grease: An Acid Accelerated Molecular Rotor
;
_journal_name_full 'Journal of the American Chemical Society'
_journal_page_first 3675
_journal_page_last 3678
_journal_paper_doi 10.1021/ja2120184
_journal_volume 134
_journal_year 2012
_chemical_formula_moiety 'C15 H14 N2 O2'
_chemical_formula_sum 'C15 H14 N2 O2'
_chemical_formula_weight 254.28
_chemical_name_systematic
; 
 ? 
;
_space_group_IT_number 14
_symmetry_cell_setting monoclinic
_symmetry_space_group_name_Hall '-P 2yn'
_symmetry_space_group_name_H-M 'P 1 21/n 1'
_atom_sites_solution_hydrogens geom
_atom_sites_solution_primary direct
_atom_sites_solution_secondary difmap
_audit_creation_method SHELXL-97
_cell_angle_alpha 90.00
_cell_angle_beta 101.9920(10)
_cell_angle_gamma 90.00
_cell_formula_units_Z 4
_cell_length_a 8.7323(4)
_cell_length_b 13.4187(6)
_cell_length_c 11.3803(5)
_cell_measurement_reflns_used 7624
_cell_measurement_temperature 100(2)
_cell_measurement_theta_max 28.294
_cell_measurement_theta_min 2.377
_cell_volume 1304.40(10)
_computing_cell_refinement 'SAINT-Plus Version 6.45 (Bruker, 2001)'
_computing_data_collection 'SMART Version 5.625 (Bruker, 2001)'
_computing_data_reduction 'SAINT-Plus Version 6.45 (Bruker, 2001)'
_computing_molecular_graphics various
_computing_publication_material 'SHELXTL Version 6.14 (Bruker, 2000)'
_computing_structure_refinement 'SHELXL-97 (Sheldrick, 1997)'
_computing_structure_solution 'SHELXS-97 (Sheldrick, 1990)'
_diffrn_ambient_temperature 100(2)
_diffrn_measured_fraction_theta_full 1.000
_diffrn_measured_fraction_theta_max 1.000
_diffrn_measurement_device_type 'Bruker SMART APEX CCD diffractometer'
_diffrn_measurement_method 'omega scans'
_diffrn_radiation_monochromator graphite
_diffrn_radiation_source 'fine-focus sealed tube'
_diffrn_radiation_type MoK\a
_diffrn_radiation_wavelength 0.71073
_diffrn_reflns_av_R_equivalents 0.0287
_diffrn_reflns_av_sigmaI/netI 0.0147
_diffrn_reflns_limit_h_max 10
_diffrn_reflns_limit_h_min -10
_diffrn_reflns_limit_k_max 16
_diffrn_reflns_limit_k_min -16
_diffrn_reflns_limit_l_max 14
_diffrn_reflns_limit_l_min -14
_diffrn_reflns_number 22199
_diffrn_reflns_theta_full 26.37
_diffrn_reflns_theta_max 26.37
_diffrn_reflns_theta_min 2.38
_exptl_absorpt_coefficient_mu 0.088
_exptl_absorpt_correction_type none
_exptl_crystal_colour 'light brown'
_exptl_crystal_density_diffrn 1.295
_exptl_crystal_description needle
_exptl_crystal_F_000 536
_exptl_crystal_size_max 0.46
_exptl_crystal_size_mid 0.24
_exptl_crystal_size_min 0.18
_refine_diff_density_max 0.290
_refine_diff_density_min -0.191
_refine_diff_density_rms 0.042
_refine_ls_extinction_method none
_refine_ls_goodness_of_fit_ref 1.056
_refine_ls_hydrogen_treatment constr
_refine_ls_matrix_type full
_refine_ls_number_parameters 174
_refine_ls_number_reflns 2651
_refine_ls_number_restraints 0
_refine_ls_restrained_S_all 1.056
_refine_ls_R_factor_all 0.0397
_refine_ls_R_factor_gt 0.0380
_refine_ls_shift/su_max 0.000
_refine_ls_shift/su_mean 0.000
_refine_ls_structure_factor_coef Fsqd
_refine_ls_weighting_details 'calc w=1/[\s^2^(Fo^2^)+(0.0521P)^2^+0.4469P] where P=(Fo^2^+2Fc^2^)/3'
_refine_ls_weighting_scheme calc
_refine_ls_wR_factor_gt 0.0991
_refine_ls_wR_factor_ref 0.1009
_reflns_number_gt 2495
_reflns_number_total 2651
_reflns_threshold_expression >2sigma(I)
_cod_data_source_file ja2120184_si_002.cif
_cod_data_source_block bdiii87s
_cod_original_sg_symbol_H-M 'P 21/n'
_cod_database_code 4117564

loop_
_symmetry_equiv_pos_as_xyz
'x, y, z'
'-x+1/2, y+1/2, -z+1/2'
'-x, -y, -z'
'x-1/2, -y-1/2, z-1/2'

loop_
_atom_site_label
_atom_site_type_symbol
_atom_site_fract_x
_atom_site_fract_y
_atom_site_fract_z
_atom_site_U_iso_or_equiv
_atom_site_adp_type
_atom_site_occupancy
_atom_site_symmetry_multiplicity
_atom_site_calc_flag
_atom_site_refinement_flags
C1 C 0.57380(14) 0.49784(8) 0.14654(10) 0.0247(3) Uani 1 1 d .
C2 C 0.73402(14) 0.54241(8) 0.15620(11) 0.0271(3) Uani 1 1 d .
H2A H 0.7444 0.6043 0.2045 0.033 Uiso 1 1 calc R
H2B H 0.7530 0.5584 0.0755 0.033 Uiso 1 1 calc R
C3 C 0.85065(13) 0.46339(8) 0.21785(10) 0.0236(2) Uani 1 1 d .
C4 C 0.74913(13) 0.37153(8) 0.22084(9) 0.0217(2) Uani 1 1 d .
C5 C 0.92081(16) 0.49056(10) 0.34877(11) 0.0359(3) Uani 1 1 d .
H5A H 0.8362 0.5018 0.3919 0.054 Uiso 1 1 calc R
H5B H 0.9836 0.5513 0.3512 0.054 Uiso 1 1 calc R
H5C H 0.9874 0.4359 0.3869 0.054 Uiso 1 1 calc R
C6 C 0.97978(15) 0.44046(11) 0.14949(13) 0.0370(3) Uani 1 1 d .
H6A H 1.0431 0.3846 0.1881 0.055 Uiso 1 1 calc R
H6B H 1.0465 0.4993 0.1502 0.055 Uiso 1 1 calc R
H6C H 0.9325 0.4228 0.0663 0.055 Uiso 1 1 calc R
C7 C 0.46684(12) 0.33034(8) 0.17939(10) 0.0224(2) Uani 1 1 d .
C8 C 0.40806(13) 0.27123(9) 0.08284(10) 0.0258(3) Uani 1 1 d .
H8 H 0.4478 0.2769 0.0115 0.031 Uiso 1 1 calc R
C9 C 0.28828(14) 0.20161(9) 0.08879(11) 0.0297(3) Uani 1 1 d .
H9 H 0.2459 0.1618 0.0207 0.036 Uiso 1 1 calc R
C10 C 0.23325(13) 0.19144(9) 0.19222(11) 0.0286(3) Uani 1 1 d .
H10 H 0.1562 0.1424 0.1969 0.034 Uiso 1 1 calc R
C11 C 0.29036(13) 0.25344(8) 0.29244(10) 0.0241(2) Uani 1 1 d .
C12 C 0.23394(14) 0.24828(9) 0.40018(11) 0.0283(3) Uani 1 1 d .
H12 H 0.1585 0.1995 0.4095 0.034 Uiso 1 1 calc R
C13 C 0.28898(15) 0.31408(9) 0.49053(11) 0.0292(3) Uani 1 1 d .
H13 H 0.2519 0.3121 0.5633 0.035 Uiso 1 1 calc R
C14 C 0.40170(14) 0.38504(9) 0.47415(10) 0.0270(3) Uani 1 1 d .
H14 H 0.4367 0.4313 0.5372 0.032 Uiso 1 1 calc R
C15 C 0.40687(12) 0.32592(8) 0.28628(10) 0.0219(2) Uani 1 1 d .
N1 N 0.59352(11) 0.39725(7) 0.17609(8) 0.0218(2) Uani 1 1 d .
N2 N 0.46191(11) 0.39151(7) 0.37724(8) 0.0241(2) Uani 1 1 d .
O1 O 0.44749(10) 0.53766(6) 0.11683(8) 0.0317(2) Uani 1 1 d .
O2 O 0.79215(10) 0.28970(6) 0.25821(8) 0.0283(2) Uani 1 1 d .

loop_
_atom_site_aniso_label
_atom_site_aniso_U_11
_atom_site_aniso_U_22
_atom_site_aniso_U_33
_atom_site_aniso_U_23
_atom_site_aniso_U_13
_atom_site_aniso_U_12
C1 0.0300(6) 0.0202(5) 0.0243(5) -0.0004(4) 0.0064(4) 0.0030(4)
C2 0.0305(6) 0.0195(5) 0.0303(6) 0.0013(4) 0.0038(5) -0.0016(4)
C3 0.0240(6) 0.0221(5) 0.0246(5) 0.0010(4) 0.0047(4) -0.0022(4)
C4 0.0234(5) 0.0217(5) 0.0202(5) -0.0004(4) 0.0051(4) 0.0011(4)
C5 0.0402(7) 0.0334(7) 0.0300(6) -0.0010(5) -0.0022(5) -0.0086(6)
C6 0.0327(7) 0.0367(7) 0.0459(7) 0.0075(6) 0.0183(6) 0.0013(5)
C7 0.0197(5) 0.0199(5) 0.0269(6) 0.0016(4) 0.0036(4) 0.0024(4)
C8 0.0250(6) 0.0271(6) 0.0262(6) -0.0014(4) 0.0073(4) 0.0040(5)
C9 0.0257(6) 0.0292(6) 0.0332(6) -0.0097(5) 0.0038(5) -0.0008(5)
C10 0.0226(6) 0.0252(6) 0.0383(7) -0.0051(5) 0.0069(5) -0.0037(4)
C11 0.0210(5) 0.0204(5) 0.0305(6) 0.0005(4) 0.0045(4) 0.0013(4)
C12 0.0277(6) 0.0228(6) 0.0357(6) 0.0019(5) 0.0096(5) -0.0030(4)
C13 0.0348(6) 0.0275(6) 0.0271(6) 0.0021(5) 0.0108(5) -0.0013(5)
C14 0.0308(6) 0.0255(6) 0.0240(5) -0.0008(4) 0.0039(4) -0.0018(5)
C15 0.0209(5) 0.0191(5) 0.0246(5) 0.0014(4) 0.0023(4) 0.0028(4)
N1 0.0222(5) 0.0198(5) 0.0240(5) 0.0012(3) 0.0057(4) 0.0007(4)
N2 0.0240(5) 0.0227(5) 0.0249(5) -0.0003(4) 0.0035(4) -0.0011(4)
O1 0.0301(5) 0.0259(5) 0.0388(5) 0.0022(3) 0.0064(4) 0.0084(3)
O2 0.0271(4) 0.0221(4) 0.0347(5) 0.0046(3) 0.0042(3) 0.0027(3)

loop_
_atom_type_symbol
_atom_type_description
_atom_type_scat_dispersion_real
_atom_type_scat_dispersion_imag
_atom_type_scat_source
C C 0.0033 0.0016 'International Tables Vol C Tables 4.2.6.8 and 6.1.1.4'
H H 0.0000 0.0000 'International Tables Vol C Tables 4.2.6.8 and 6.1.1.4'
N N 0.0061 0.0033 'International Tables Vol C Tables 4.2.6.8 and 6.1.1.4'
O O 0.0106 0.0060 'International Tables Vol C Tables 4.2.6.8 and 6.1.1.4'

loop_
_geom_angle_atom_site_label_1
_geom_angle_atom_site_label_2
_geom_angle_atom_site_label_3
_geom_angle
O1 C1 N1 123.76(11)
O1 C1 C2 128.70(11)
N1 C1 C2 107.52(9)
C1 C2 C3 106.10(9)
C1 C2 H2A 110.5
C3 C2 H2A 110.5
C1 C2 H2B 110.5
C3 C2 H2B 110.5
H2A C2 H2B 108.7
C4 C3 C6 110.05(10)
C4 C3 C5 106.73(9)
C6 C3 C5 110.77(10)
C4 C3 C2 103.61(9)
C6 C3 C2 113.33(10)
C5 C3 C2 111.91(10)
O2 C4 N1 124.22(10)
O2 C4 C3 127.11(10)
N1 C4 C3 108.64(9)
C3 C5 H5A 109.5
C3 C5 H5B 109.5
H5A C5 H5B 109.5
C3 C5 H5C 109.5
H5A C5 H5C 109.5
H5B C5 H5C 109.5
C3 C6 H6A 109.5
C3 C6 H6B 109.5
H6A C6 H6B 109.5
C3 C6 H6C 109.5
H6A C6 H6C 109.5
H6B C6 H6C 109.5
C8 C7 C15 121.35(10)
C8 C7 N1 120.43(10)
C15 C7 N1 118.20(10)
C7 C8 C9 120.20(11)
C7 C8 H8 119.9
C9 C8 H8 119.9
C10 C9 C8 120.17(11)
C10 C9 H9 119.9
C8 C9 H9 119.9
C9 C10 C11 120.45(11)
C9 C10 H10 119.8
C11 C10 H10 119.8
C12 C11 C10 122.78(11)
C12 C11 C15 117.29(10)
C10 C11 C15 119.92(11)
C13 C12 C11 119.32(11)
C13 C12 H12 120.3
C11 C12 H12 120.3
C12 C13 C14 118.93(11)
C12 C13 H13 120.5
C14 C13 H13 120.5
N2 C14 C13 124.44(11)
N2 C14 H14 117.8
C13 C14 H14 117.8
N2 C15 C11 123.11(10)
N2 C15 C7 119.12(10)
C11 C15 C7 117.77(10)
C4 N1 C1 113.01(9)
C4 N1 C7 122.41(9)
C1 N1 C7 123.83(9)
C14 N2 C15 116.86(10)

loop_
_geom_bond_atom_site_label_1
_geom_bond_atom_site_label_2
_geom_bond_distance
C1 O1 1.2089(14)
C1 N1 1.3930(14)
C1 C2 1.5044(16)
C2 C3 1.5352(16)
C2 H2A 0.9900
C2 H2B 0.9900
C3 C4 1.5229(15)
C3 C6 1.5284(16)
C3 C5 1.5326(16)
C4 O2 1.2089(13)
C4 N1 1.3918(14)
C5 H5A 0.9800
C5 H5B 0.9800
C5 H5C 0.9800
C6 H6A 0.9800
C6 H6B 0.9800
C6 H6C 0.9800
C7 C8 1.3658(16)
C7 C15 1.4220(15)
C7 N1 1.4313(14)
C8 C9 1.4146(17)
C8 H8 0.9500
C9 C10 1.3675(17)
C9 H9 0.9500
C10 C11 1.4161(16)
C10 H10 0.9500
C11 C12 1.4148(16)
C11 C15 1.4197(15)
C12 C13 1.3647(17)
C12 H12 0.9500
C13 C14 1.4094(17)
C13 H13 0.9500
C14 N2 1.3195(15)
C14 H14 0.9500
C15 N2 1.3677(14)

loop_
_geom_torsion_atom_site_label_1
_geom_torsion_atom_site_label_2
_geom_torsion_atom_site_label_3
_geom_torsion_atom_site_label_4
_geom_torsion
O1 C1 C2 C3 170.63(11)
N1 C1 C2 C3 -10.75(12)
C1 C2 C3 C4 9.00(11)
C1 C2 C3 C6 128.25(11)
C1 C2 C3 C5 -105.62(11)
C6 C3 C4 O2 56.00(15)
C5 C3 C4 O2 -64.25(15)
C2 C3 C4 O2 177.47(11)
C6 C3 C4 N1 -125.87(10)
C5 C3 C4 N1 113.88(10)
C2 C3 C4 N1 -4.39(11)
C15 C7 C8 C9 -1.92(17)
N1 C7 C8 C9 176.77(10)
C7 C8 C9 C10 -1.56(18)
C8 C9 C10 C11 2.87(18)
C9 C10 C11 C12 177.91(11)
C9 C10 C11 C15 -0.76(17)
C10 C11 C12 C13 -176.60(11)
C15 C11 C12 C13 2.11(17)
C11 C12 C13 C14 -0.47(18)
C12 C13 C14 N2 -1.58(19)
C12 C11 C15 N2 -2.02(16)
C10 C11 C15 N2 176.72(10)
C12 C11 C15 C7 178.68(10)
C10 C11 C15 C7 -2.57(16)
C8 C7 C15 N2 -175.40(10)
N1 C7 C15 N2 5.88(15)
C8 C7 C15 C11 3.92(16)
N1 C7 C15 C11 -174.79(9)
O2 C4 N1 C1 175.77(10)
C3 C4 N1 C1 -2.43(12)
O2 C4 N1 C7 5.35(16)
C3 C4 N1 C7 -172.85(9)
O1 C1 N1 C4 -172.88(10)
C2 C1 N1 C4 8.42(12)
O1 C1 N1 C7 -2.61(17)
C2 C1 N1 C7 178.68(10)
C8 C7 N1 C4 -94.25(13)
C15 C7 N1 C4 84.48(13)
C8 C7 N1 C1 96.38(13)
C15 C7 N1 C1 -84.90(13)
C13 C14 N2 C15 1.72(17)
C11 C15 N2 C14 0.14(16)
C7 C15 N2 C14 179.43(10)

loop_
_cod_related_entry_id
_cod_related_entry_database
_cod_related_entry_code
1 ChemSpider 30660601
